data_7117311
loop_
_publ_author_name
'Quan-Wen Li'
'Jun-Liang Liu'
'Jian-Hua Jia'
'Yan-Cong Chen'
'Jiang Liu'
'Long-Fei Wang'
'Ming-Liang Tong'

_publ_section_title
;
 'Half-sandwich' Yb^III^ single-ion magnets with metallacrowns
;
_journal_name_full Chem.Commun.
_journal_page_first 10291
_journal_paper_doi 10.1039/C5cc03389F
_journal_volume 51
_journal_year 2015
_chemical_formula_moiety 'C72 H72 N16 O12 Yb Zn4, 3(C F3 O3 S)'
_chemical_formula_sum 'C75 H72 F9 N16 O21 S3 Yb Zn4'
_chemical_formula_weight 2235.18
_chemical_name_systematic YbZn4-py
_space_group_crystal_system tetragonal
_space_group_IT_number 130
_space_group_name_Hall '-P 4a 2ac'
_space_group_name_H-M_alt 'P 4/n c c'
_symmetry_space_group_name_Hall '-P 4a 2ac'
_symmetry_space_group_name_H-M 'P 4/n c c :2'
_atom_sites_solution_hydrogens geom
_audit_creation_method SHELXL-2013
_audit_update_record
;
2015-03-25 deposited with the CCDC.
2015-05-13 downloaded from the CCDC.
;
_cell_angle_alpha 90
_cell_angle_beta 90
_cell_angle_gamma 90
_cell_formula_units_Z 4
_cell_length_a 23.3111(7)
_cell_length_b 23.3111(7)
_cell_length_c 19.8660(8)
_cell_measurement_temperature 150(2)
_cell_volume 10795.3(6)
_computing_structure_refinement 'SHELXL-2013 (Sheldrick, 2013)'
_diffrn_ambient_temperature 150(2)
_diffrn_measured_fraction_theta_full 0.990
_diffrn_measured_fraction_theta_max 0.987
_diffrn_radiation_type MoK\a
_diffrn_radiation_wavelength 0.71073
_diffrn_reflns_av_R_equivalents 0.0541
_diffrn_reflns_av_unetI/netI 0.0432
_diffrn_reflns_laue_measured_fraction_full 0.990
_diffrn_reflns_laue_measured_fraction_max 0.987
_diffrn_reflns_limit_h_max 26
_diffrn_reflns_limit_h_min -30
_diffrn_reflns_limit_k_max 30
_diffrn_reflns_limit_k_min -27
_diffrn_reflns_limit_l_max 20
_diffrn_reflns_limit_l_min -25
_diffrn_reflns_number 29470
_diffrn_reflns_point_group_measured_fraction_full 0.990
_diffrn_reflns_point_group_measured_fraction_max 0.987
_diffrn_reflns_theta_full 25.242
_diffrn_reflns_theta_max 27.483
_diffrn_reflns_theta_min 3.212
_exptl_absorpt_coefficient_mu 1.871
_exptl_absorpt_correction_type multi-scan
_exptl_crystal_colour yellow
_exptl_crystal_density_diffrn 1.375
_exptl_crystal_description block
_exptl_crystal_F_000 4484
_exptl_crystal_preparation 'Magnetic properties, Luminescent'
_exptl_crystal_recrystallization_method 'Re-crystallisation from solvent: DMF/Ether'
_exptl_crystal_size_max 0.224
_exptl_crystal_size_mid 0.101
_exptl_crystal_size_min 0.096
_exptl_transmission_factor_max 0.836
_exptl_transmission_factor_min 0.797
_refine_diff_density_max 1.688
_refine_diff_density_min -0.912
_refine_diff_density_rms 0.123
_refine_ls_extinction_coef .
_refine_ls_extinction_method none
_refine_ls_goodness_of_fit_ref 1.035
_refine_ls_hydrogen_treatment constr
_refine_ls_matrix_type full
_refine_ls_number_parameters 312
_refine_ls_number_reflns 6115
_refine_ls_number_restraints 36
_refine_ls_restrained_S_all 1.043
_refine_ls_R_factor_all 0.0672
_refine_ls_R_factor_gt 0.0501
_refine_ls_shift/su_max 0.001
_refine_ls_shift/su_mean 0.000
_refine_ls_structure_factor_coef Fsqd
_refine_ls_weighting_details
;
 w=1/[\s^2^(Fo^2^)+(0.0776P)^2^+31.2046P]
 where P=(Fo^2^+2Fc^2^)/3
;
_refine_ls_weighting_scheme calc
_refine_ls_wR_factor_gt 0.1371
_refine_ls_wR_factor_ref 0.1471
_reflns_Friedel_coverage 0.000
_reflns_friedel_fraction_full .
_reflns_friedel_fraction_max .
_reflns_number_gt 4733
_reflns_number_total 6115
_reflns_threshold_expression 'I > 2\s(I)'
_cod_data_source_file c5cc03389f2.cif
_cod_data_source_block a
_cod_original_cell_volume 10795.3(8)
_cod_database_code 7117311
_shelx_space_group_comment
;
The symmetry employed for this shelxl refinement is uniquely defined
by the following loop, which should always be used as a source of
symmetry information in preference to the above space-group names.
They are only intended as comments.
;
_shelx_estimated_absorpt_t_min 0.679
_shelx_estimated_absorpt_t_max 0.841
_shelxl_version_number 2013-2

loop_
_space_group_symop_operation_xyz
'x, y, z'
'-x+1/2, -y+1/2, z'
'-y+1/2, x, z'
'y, -x+1/2, z'
'-x, y+1/2, -z+1/2'
'x+1/2, -y, -z+1/2'
'y+1/2, x+1/2, -z+1/2'
'-y, -x, -z+1/2'
'-x, -y, -z'
'x-1/2, y-1/2, -z'
'y-1/2, -x, -z'
'-y, x-1/2, -z'
'x, -y-1/2, z-1/2'
'-x-1/2, y, z-1/2'
'-y-1/2, -x-1/2, z-1/2'
'y, x, z-1/2'

loop_
_atom_site_label
_atom_site_type_symbol
_atom_site_fract_x
_atom_site_fract_y
_atom_site_fract_z
_atom_site_U_iso_or_equiv
_atom_site_adp_type
_atom_site_occupancy
_atom_site_site_symmetry_order
_atom_site_calc_flag
_atom_site_refinement_flags_posn
_atom_site_refinement_flags_adp
_atom_site_refinement_flags_occupancy
_atom_site_disorder_assembly
_atom_site_disorder_group
Yb1 Yb 0.2500 0.2500 0.58604(2) 0.01997(12) Uani 1 4 d S T P . .
Zn1 Zn 0.37576(2) 0.32524(2) 0.67419(3) 0.02588(15) Uani 1 1 d . . . . .
O1 O 0.24818(13) 0.33546(13) 0.64216(17) 0.0277(7) Uani 1 1 d . . . . .
O2 O 0.23414(14) 0.42370(14) 0.72315(18) 0.0341(8) Uani 1 1 d . . . . .
O3 O 0.30706(14) 0.31103(14) 0.51666(18) 0.0354(8) Uani 1 1 d . . . . .
N1 N 0.29662(16) 0.36150(16) 0.66974(19) 0.0260(8) Uani 1 1 d . . . . .
N2 N 0.38412(16) 0.39837(16) 0.7424(2) 0.0304(8) Uani 1 1 d . . . . .
N3 N 0.42851(17) 0.35474(17) 0.5986(2) 0.0306(8) Uani 1 1 d . . . . .
N4 N 0.3071(2) 0.38310(19) 0.4404(2) 0.0438(11) Uani 1 1 d . . . . .
C1 C 0.28461(19) 0.40388(19) 0.7102(2) 0.0287(9) Uani 1 1 d . . . . .
C2 C 0.3362(2) 0.42976(19) 0.7433(2) 0.0298(10) Uani 1 1 d . . . . .
C3 C 0.3331(2) 0.4842(2) 0.7746(3) 0.0418(12) Uani 1 1 d . . . . .
H3 H 0.2984 0.5054 0.7742 0.050 Uiso 1 1 calc R U . . .
C4 C 0.3813(3) 0.5057(2) 0.8055(3) 0.0475(14) Uani 1 1 d . . . . .
H4 H 0.3803 0.5425 0.8261 0.057 Uiso 1 1 calc R U . . .
C5 C 0.4325(2) 0.4731(2) 0.8065(2) 0.0386(12) Uani 1 1 d . . . . .
C6 C 0.4835(3) 0.4915(3) 0.8401(3) 0.0502(16) Uani 1 1 d . . . . .
H6 H 0.4848 0.5282 0.8607 0.060 Uiso 1 1 calc R U . . .
C7 C 0.5301(3) 0.4569(3) 0.8427(3) 0.0551(17) Uani 1 1 d . . . . .
H7 H 0.5634 0.4694 0.8659 0.066 Uiso 1 1 calc R U . . .
C8 C 0.5298(2) 0.4019(3) 0.8111(3) 0.0490(14) Uani 1 1 d . . . . .
H8 H 0.5629 0.3782 0.8136 0.059 Uiso 1 1 calc R U . . .
C9 C 0.4820(2) 0.3829(2) 0.7771(3) 0.0381(12) Uani 1 1 d . . . . .
H9 H 0.4822 0.3466 0.7553 0.046 Uiso 1 1 calc R U . . .
C10 C 0.4321(2) 0.4183(2) 0.7750(2) 0.0345(11) Uani 1 1 d . . . . .
C11 C 0.4178(2) 0.4043(2) 0.5669(3) 0.0374(11) Uani 1 1 d . . . . .
H11 H 0.3858 0.4266 0.5808 0.045 Uiso 1 1 calc R U . . .
C12 C 0.4520(3) 0.4243(3) 0.5142(3) 0.0513(15) Uani 1 1 d . . . . .
H12 H 0.4433 0.4595 0.4925 0.062 Uiso 1 1 calc R U . . .
C13 C 0.4983(3) 0.3923(3) 0.4941(3) 0.0565(16) Uani 1 1 d . . . . .
H13 H 0.5220 0.4052 0.4582 0.068 Uiso 1 1 calc R U . . .
C14 C 0.5102(3) 0.3414(3) 0.5266(3) 0.0574(17) Uani 1 1 d . . . . .
H14 H 0.5423 0.3188 0.5138 0.069 Uiso 1 1 calc R U . . .
C15 C 0.4740(2) 0.3237(2) 0.5790(3) 0.0428(13) Uani 1 1 d . . . . .
H15 H 0.4820 0.2885 0.6013 0.051 Uiso 1 1 calc R U . . .
C16 C 0.2945(2) 0.3607(2) 0.4997(3) 0.0343(10) Uani 1 1 d . . . . .
H16 H 0.2747 0.3840 0.5312 0.041 Uiso 1 1 calc R U . . .
C17 C 0.2941(4) 0.4429(3) 0.4234(4) 0.068(2) Uani 1 1 d . . . . .
H17A H 0.2789 0.4625 0.4632 0.102 Uiso 1 1 calc R U . . .
H17B H 0.2656 0.4439 0.3873 0.102 Uiso 1 1 calc R U . . .
H17C H 0.3293 0.4621 0.4085 0.102 Uiso 1 1 calc R U . . .
C18 C 0.3369(4) 0.3492(3) 0.3903(4) 0.072(2) Uani 1 1 d . . . . .
H18A H 0.3258 0.3088 0.3950 0.108 Uiso 1 1 calc R U . . .
H18B H 0.3784 0.3529 0.3969 0.108 Uiso 1 1 calc R U . . .
H18C H 0.3267 0.3628 0.3453 0.108 Uiso 1 1 calc R U . . .
C19 C 0.3245(6) 0.5964(5) 0.5052(8) 0.114(5) Uani 0.75 1 d D U P . .
F1 F 0.3395(5) 0.6496(4) 0.5026(7) 0.217(7) Uani 0.75 1 d D . P . .
F2 F 0.3646(5) 0.5701(5) 0.4676(7) 0.187(5) Uani 0.75 1 d D U P . .
F3 F 0.2793(4) 0.5861(4) 0.4669(5) 0.142(3) Uani 0.75 1 d D U P . .
S1 S 0.32998(12) 0.56107(13) 0.58430(19) 0.0851(9) Uani 0.75 1 d . . P . .
O4 O 0.3129(4) 0.5054(4) 0.5765(5) 0.100(3) Uani 0.75 1 d . . P . .
O5 O 0.2812(7) 0.5900(7) 0.6238(9) 0.195(6) Uani 0.75 1 d . U P . .
O6 O 0.3823(6) 0.5736(6) 0.6043(7) 0.158(5) Uani 0.75 1 d . U P . .

loop_
_atom_site_aniso_label
_atom_site_aniso_U_11
_atom_site_aniso_U_22
_atom_site_aniso_U_33
_atom_site_aniso_U_23
_atom_site_aniso_U_13
_atom_site_aniso_U_12
Yb1 0.02216(14) 0.02216(14) 0.01561(19) 0.000 0.000 0.000
Zn1 0.0246(3) 0.0284(3) 0.0246(3) 0.0019(2) -0.0011(2) -0.00371(19)
O1 0.0254(15) 0.0286(15) 0.0290(16) -0.0081(13) -0.0050(13) -0.0015(12)
O2 0.0355(17) 0.0321(17) 0.0347(19) -0.0139(15) -0.0010(14) 0.0004(13)
O3 0.0357(18) 0.0361(18) 0.0346(19) 0.0086(15) 0.0078(15) 0.0013(14)
N1 0.0262(18) 0.0254(18) 0.026(2) -0.0005(15) -0.0012(15) -0.0042(14)
N2 0.033(2) 0.033(2) 0.025(2) 0.0016(16) -0.0026(16) -0.0107(16)
N3 0.0294(19) 0.032(2) 0.030(2) -0.0008(17) -0.0006(16) -0.0036(16)
N4 0.057(3) 0.037(2) 0.038(2) 0.011(2) 0.007(2) -0.005(2)
C1 0.034(2) 0.027(2) 0.025(2) -0.0012(18) -0.0016(19) -0.0033(17)
C2 0.037(2) 0.029(2) 0.024(2) -0.0032(18) 0.0024(19) -0.0110(19)
C3 0.050(3) 0.039(3) 0.037(3) -0.012(2) 0.001(2) -0.009(2)
C4 0.058(4) 0.041(3) 0.044(3) -0.012(3) -0.001(3) -0.019(3)
C5 0.044(3) 0.050(3) 0.023(2) -0.006(2) 0.003(2) -0.023(2)
C6 0.054(4) 0.066(4) 0.031(3) -0.007(3) 0.001(2) -0.035(3)
C7 0.044(3) 0.085(5) 0.037(3) -0.001(3) -0.003(3) -0.039(3)
C8 0.036(3) 0.067(4) 0.045(3) 0.007(3) -0.006(2) -0.018(3)
C9 0.034(3) 0.051(3) 0.028(3) 0.003(2) -0.005(2) -0.016(2)
C10 0.037(3) 0.044(3) 0.022(2) 0.002(2) 0.0009(19) -0.018(2)
C11 0.033(3) 0.040(3) 0.039(3) 0.006(2) -0.006(2) -0.007(2)
C12 0.050(3) 0.062(4) 0.042(3) 0.015(3) -0.005(3) -0.022(3)
C13 0.055(4) 0.078(4) 0.036(3) -0.002(3) 0.010(3) -0.027(3)
C14 0.053(4) 0.067(4) 0.053(4) -0.011(3) 0.020(3) -0.006(3)
C15 0.042(3) 0.041(3) 0.045(3) -0.002(2) 0.012(2) -0.003(2)
C16 0.036(2) 0.035(3) 0.031(3) 0.006(2) 0.005(2) -0.0062(19)
C17 0.093(5) 0.045(4) 0.066(5) 0.030(3) 0.005(4) -0.005(3)
C18 0.110(6) 0.061(4) 0.044(4) 0.012(3) 0.037(4) 0.003(4)
C19 0.114(5) 0.114(5) 0.114(5) -0.0003(10) 0.0000(10) -0.0007(10)
F1 0.209(11) 0.082(6) 0.36(2) 0.081(9) -0.024(12) -0.058(7)
F2 0.186(5) 0.188(5) 0.187(5) -0.002(2) 0.002(2) -0.002(2)
F3 0.138(4) 0.143(4) 0.145(4) 0.007(2) -0.005(2) -0.0036(19)
S1 0.0584(15) 0.0731(17) 0.124(3) -0.0175(17) -0.0214(16) 0.0008(13)
O4 0.088(6) 0.079(5) 0.132(8) 0.002(5) -0.008(5) -0.021(4)
O5 0.195(6) 0.195(6) 0.196(6) 0.000(2) 0.003(2) 0.001(2)
O6 0.154(5) 0.161(5) 0.158(5) 0.000(2) -0.001(2) -0.005(2)

loop_
_atom_type_symbol
_atom_type_description
_atom_type_scat_dispersion_real
_atom_type_scat_dispersion_imag
_atom_type_scat_source
C C 0.0033 0.0016 'International Tables Vol C Tables 4.2.6.8 and 6.1.1.4'
H H 0.0000 0.0000 'International Tables Vol C Tables 4.2.6.8 and 6.1.1.4'
N N 0.0061 0.0033 'International Tables Vol C Tables 4.2.6.8 and 6.1.1.4'
O O 0.0106 0.0060 'International Tables Vol C Tables 4.2.6.8 and 6.1.1.4'
F F 0.0171 0.0103 'International Tables Vol C Tables 4.2.6.8 and 6.1.1.4'
S S 0.1246 0.1234 'International Tables Vol C Tables 4.2.6.8 and 6.1.1.4'
Zn Zn 0.2839 1.4301 'International Tables Vol C Tables 4.2.6.8 and 6.1.1.4'
Yb Yb -0.3850 5.5486 'International Tables Vol C Tables 4.2.6.8 and 6.1.1.4'

loop_
_geom_angle_atom_site_label_1
_geom_angle_atom_site_label_2
_geom_angle_atom_site_label_3
_geom_angle
_geom_angle_site_symmetry_1
_geom_angle_site_symmetry_3
O1 Yb1 O1 76.21(7) . 4
O1 Yb1 O1 76.21(7) . 3
O1 Yb1 O1 121.55(17) 4 3
O1 Yb1 O1 121.55(17) . 2
O1 Yb1 O1 76.21(7) 4 2
O1 Yb1 O1 76.21(7) 3 2
O1 Yb1 O3 76.83(12) . .
O1 Yb1 O3 77.56(12) 4 .
O1 Yb1 O3 141.22(11) 3 .
O1 Yb1 O3 142.36(11) 2 .
O1 Yb1 O3 142.36(11) . 2
O1 Yb1 O3 141.22(11) 4 2
O1 Yb1 O3 77.55(12) 3 2
O1 Yb1 O3 76.83(12) 2 2
O3 Yb1 O3 109.43(18) . 2
O1 Yb1 O3 77.56(12) . 3
O1 Yb1 O3 142.36(11) 4 3
O1 Yb1 O3 76.83(12) 3 3
O1 Yb1 O3 141.22(11) 2 3
O3 Yb1 O3 70.51(9) . 3
O3 Yb1 O3 70.51(9) 2 3
O1 Yb1 O3 141.22(11) . 4
O1 Yb1 O3 76.83(12) 4 4
O1 Yb1 O3 142.36(11) 3 4
O1 Yb1 O3 77.55(12) 2 4
O3 Yb1 O3 70.51(9) . 4
O3 Yb1 O3 70.51(9) 2 4
O3 Yb1 O3 109.43(18) 3 4
O2 Zn1 N1 143.67(15) 4 .
O2 Zn1 O1 80.32(12) 4 4
N1 Zn1 O1 85.30(13) . 4
O2 Zn1 N3 104.39(15) 4 .
N1 Zn1 N3 111.82(15) . .
O1 Zn1 N3 109.01(14) 4 .
O2 Zn1 N2 100.71(14) 4 .
N1 Zn1 N2 77.49(14) . .
O1 Zn1 N2 151.98(14) 4 .
N3 Zn1 N2 97.94(15) . .
N1 O1 Zn1 110.7(2) . 3
N1 O1 Yb1 123.8(2) . .
Zn1 O1 Yb1 124.47(14) 3 .
C1 O2 Zn1 109.2(3) . 3
C16 O3 Yb1 125.6(3) . .
C1 N1 O1 113.5(4) . .
C1 N1 Zn1 118.9(3) . .
O1 N1 Zn1 124.9(3) . .
C2 N2 C10 119.3(4) . .
C2 N2 Zn1 111.2(3) . .
C10 N2 Zn1 129.0(3) . .
C11 N3 C15 118.4(5) . .
C11 N3 Zn1 121.3(3) . .
C15 N3 Zn1 120.2(3) . .
C16 N4 C18 120.2(5) . .
C16 N4 C17 122.3(5) . .
C18 N4 C17 117.4(5) . .
O2 C1 N1 126.2(4) . .
O2 C1 C2 120.0(4) . .
N1 C1 C2 113.8(4) . .
N2 C2 C3 122.7(4) . .
N2 C2 C1 116.4(4) . .
C3 C2 C1 120.9(4) . .
C4 C3 C2 118.8(5) . .
C4 C3 H3 120.6 . .
C2 C3 H3 120.6 . .
C3 C4 C5 119.9(5) . .
C3 C4 H4 120.0 . .
C5 C4 H4 120.0 . .
C4 C5 C10 118.1(5) . .
C4 C5 C6 123.2(5) . .
C10 C5 C6 118.6(6) . .
C7 C6 C5 120.5(6) . .
C7 C6 H6 119.8 . .
C5 C6 H6 119.8 . .
C6 C7 C8 121.0(5) . .
C6 C7 H7 119.5 . .
C8 C7 H7 119.5 . .
C9 C8 C7 120.5(6) . .
C9 C8 H8 119.8 . .
C7 C8 H8 119.8 . .
C8 C9 C10 119.3(5) . .
C8 C9 H9 120.4 . .
C10 C9 H9 120.4 . .
N2 C10 C5 121.1(5) . .
N2 C10 C9 118.8(4) . .
C5 C10 C9 120.1(5) . .
N3 C11 C12 122.3(5) . .
N3 C11 H11 118.9 . .
C12 C11 H11 118.9 . .
C13 C12 C11 119.2(6) . .
C13 C12 H12 120.4 . .
C11 C12 H12 120.4 . .
C12 C13 C14 119.3(6) . .
C12 C13 H13 120.4 . .
C14 C13 H13 120.4 . .
C13 C14 C15 118.7(6) . .
C13 C14 H14 120.6 . .
C15 C14 H14 120.6 . .
N3 C15 C14 122.1(6) . .
N3 C15 H15 118.9 . .
C14 C15 H15 118.9 . .
O3 C16 N4 124.0(5) . .
O3 C16 H16 118.0 . .
N4 C16 H16 118.0 . .
N4 C17 H17A 109.5 . .
N4 C17 H17B 109.5 . .
H17A C17 H17B 109.5 . .
N4 C17 H17C 109.5 . .
H17A C17 H17C 109.5 . .
H17B C17 H17C 109.5 . .
N4 C18 H18A 109.5 . .
N4 C18 H18B 109.5 . .
H18A C18 H18B 109.5 . .
N4 C18 H18C 109.5 . .
H18A C18 H18C 109.5 . .
H18B C18 H18C 109.5 . .
F1 C19 F3 111.6(13) . .
F1 C19 F2 103.0(12) . .
F3 C19 F2 98.8(11) . .
F1 C19 S1 117.4(11) . .
F3 C19 S1 118.9(10) . .
F2 C19 S1 103.2(11) . .
O6 S1 O4 121.0(7) . .
O6 S1 O5 115.7(9) . .
O4 S1 O5 105.0(8) . .
O6 S1 C19 103.4(8) . .
O4 S1 C19 108.6(6) . .
O5 S1 C19 101.2(8) . .

loop_
_geom_bond_atom_site_label_1
_geom_bond_atom_site_label_2
_geom_bond_distance
_geom_bond_site_symmetry_2
Yb1 O1 2.283(3) .
Yb1 O1 2.283(3) 4
Yb1 O1 2.283(3) 3
Yb1 O1 2.283(3) 2
Yb1 O3 2.386(3) .
Yb1 O3 2.386(3) 2
Yb1 O3 2.386(3) 3
Yb1 O3 2.386(3) 4
Zn1 O2 2.027(3) 4
Zn1 N1 2.031(4) .
Zn1 O1 2.053(3) 4
Zn1 N3 2.059(4) .
Zn1 N2 2.186(4) .
O1 N1 1.394(5) .
O1 Zn1 2.053(3) 3
O2 C1 1.290(6) .
O2 Zn1 2.028(3) 3
O3 C16 1.241(6) .
N1 C1 1.304(6) .
N2 C2 1.335(6) .
N2 C10 1.373(6) .
N3 C11 1.339(6) .
N3 C15 1.343(7) .
N4 C16 1.321(7) .
N4 C18 1.447(8) .
N4 C17 1.465(7) .
C1 C2 1.498(6) .
C2 C3 1.414(7) .
C3 C4 1.376(7) .
C3 H3 0.9500 .
C4 C5 1.414(8) .
C4 H4 0.9500 .
C5 C10 1.423(7) .
C5 C6 1.429(7) .
C6 C7 1.353(10) .
C6 H6 0.9500 .
C7 C8 1.428(9) .
C7 H7 0.9500 .
C8 C9 1.376(7) .
C8 H8 0.9500 .
C9 C10 1.427(8) .
C9 H9 0.9500 .
C11 C12 1.396(8) .
C11 H11 0.9500 .
C12 C13 1.371(9) .
C12 H12 0.9500 .
C13 C14 1.380(10) .
C13 H13 0.9500 .
C14 C15 1.402(8) .
C14 H14 0.9500 .
C15 H15 0.9500 .
C16 H16 0.9500 .
C17 H17A 0.9800 .
C17 H17B 0.9800 .
C17 H17C 0.9800 .
C18 H18A 0.9800 .
C18 H18B 0.9800 .
C18 H18C 0.9800 .
C19 F1 1.289(12) .
C19 F3 1.321(12) .
C19 F2 1.346(13) .
C19 S1 1.779(17) .
S1 O6 1.316(13) .
S1 O4 1.365(8) .
S1 O5 1.537(17) .
